data_2232317
loop_
_publ_author_name
'Selvakumaran, N.'
'Karvembu, R.'
'Ng, Seik Weng'
'Tiekink, Edward R. T.'

_publ_section_title
;
 Dicyclohexylammonium thiocyanate: monoclinic polymorph
;
_journal_coeditor_code HG5105
_journal_issue 11
_journal_name_full 'Acta Crystallographica Section E'
_journal_page_first o2843
_journal_paper_doi 10.1107/S1600536811040001
_journal_volume 67
_journal_year 2011
_chemical_formula_iupac 'C12 H24 N +, N C S -'
_chemical_formula_moiety 'C12 H24 N +, N C S -'
_chemical_formula_sum 'C13 H24 N2 S'
_chemical_formula_weight 240.40
_chemical_name_systematic
;
Dicyclohexylammonium thiocyanate
;
_space_group_IT_number 14
_symmetry_cell_setting monoclinic
_symmetry_space_group_name_Hall '-P 2ybc'
_symmetry_space_group_name_H-M 'P 1 21/c 1'
_atom_sites_solution_hydrogens geom
_atom_sites_solution_primary direct
_atom_sites_solution_secondary difmap
_audit_creation_method SHELXL-97
_cell_angle_alpha 90.00
_cell_angle_beta 93.6610(10)
_cell_angle_gamma 90.00
_cell_formula_units_Z 8
_cell_length_a 8.51900(10)
_cell_length_b 37.9428(5)
_cell_length_c 8.55780(10)
_cell_measurement_reflns_used 9471
_cell_measurement_temperature 100(2)
_cell_measurement_theta_max 76.6278
_cell_measurement_theta_min 3.4917
_cell_volume 2760.53(6)
_computing_cell_refinement 'CrysAlis PRO (Agilent, 2010)'
_computing_data_collection 'CrysAlis PRO (Agilent, 2010)'
_computing_data_reduction 'CrysAlis PRO (Agilent, 2010)'
_computing_molecular_graphics
;
ORTEP-3 (Farrugia, 1997), QMol (Gans & Shalloway, 2001) and
DIAMOND
(Brandenburg, 2006)
;
_computing_publication_material 'publCIF (Westrip, 2010)'
_computing_structure_refinement 'SHELXL97 (Sheldrick, 2008)'
_computing_structure_solution 'SHELXS97 (Sheldrick, 2008)'
_diffrn_ambient_temperature 100(2)
_diffrn_detector_area_resol_mean 10.4041
_diffrn_measured_fraction_theta_full 0.999
_diffrn_measured_fraction_theta_max 0.999
_diffrn_measurement_device_type 'Agilent SuperNova Dual diffractometer with an Atlas detector'
_diffrn_measurement_method \w
_diffrn_radiation_monochromator Mirror
_diffrn_radiation_source 'SuperNova (Cu) X-ray Source'
_diffrn_radiation_type CuK\a
_diffrn_radiation_wavelength 1.54184
_diffrn_reflns_av_R_equivalents 0.0195
_diffrn_reflns_av_sigmaI/netI 0.0181
_diffrn_reflns_limit_h_max 10
_diffrn_reflns_limit_h_min -9
_diffrn_reflns_limit_k_max 47
_diffrn_reflns_limit_k_min -45
_diffrn_reflns_limit_l_max 10
_diffrn_reflns_limit_l_min -9
_diffrn_reflns_number 16974
_diffrn_reflns_theta_full 74.98
_diffrn_reflns_theta_max 74.98
_diffrn_reflns_theta_min 5.20
_diffrn_standards_decay_% 0
_diffrn_standards_interval_count 0
_diffrn_standards_interval_time 0
_diffrn_standards_number 0
_exptl_absorpt_coefficient_mu 1.884
_exptl_absorpt_correction_T_max 0.7044
_exptl_absorpt_correction_T_min 0.6018
_exptl_absorpt_correction_type multi-scan
_exptl_absorpt_process_details '(CrysAlis PRO; Agilent, 2010)'
_exptl_crystal_colour colourless
_exptl_crystal_density_diffrn 1.157
_exptl_crystal_density_method 'not measured'
_exptl_crystal_description prism
_exptl_crystal_F_000 1056
_exptl_crystal_size_max 0.30
_exptl_crystal_size_mid 0.30
_exptl_crystal_size_min 0.20
_refine_diff_density_max 0.292
_refine_diff_density_min -0.254
_refine_ls_extinction_method none
_refine_ls_goodness_of_fit_ref 1.022
_refine_ls_hydrogen_treatment mixed
_refine_ls_matrix_type full
_refine_ls_number_parameters 305
_refine_ls_number_reflns 5693
_refine_ls_number_restraints 0
_refine_ls_restrained_S_all 1.022
_refine_ls_R_factor_all 0.0318
_refine_ls_R_factor_gt 0.0299
_refine_ls_shift/su_max 0.002
_refine_ls_shift/su_mean 0.000
_refine_ls_structure_factor_coef Fsqd
_refine_ls_weighting_details 'calc w=1/[\s^2^(Fo^2^)+(0.0402P)^2^+0.9255P] where P=(Fo^2^+2Fc^2^)/3'
_refine_ls_weighting_scheme calc
_refine_ls_wR_factor_gt 0.0770
_refine_ls_wR_factor_ref 0.0786
_reflns_number_gt 5363
_reflns_number_total 5693
_reflns_threshold_expression I>2\s(I)
_cod_data_source_file hg5105.cif
_cod_data_source_block I
_cod_original_sg_symbol_H-M 'P 21/c'
_cod_database_code 2232317
_cod_database_fobs_code 2232317

loop_
_symmetry_equiv_pos_as_xyz
'x, y, z'
'-x, y+1/2, -z+1/2'
'-x, -y, -z'
'x, -y-1/2, z-1/2'

loop_
_atom_site_type_symbol
_atom_site_label
_atom_site_fract_x
_atom_site_fract_y
_atom_site_fract_z
_atom_site_U_iso_or_equiv
_atom_site_adp_type
_atom_site_calc_flag
_atom_site_refinement_flags
_atom_site_occupancy
_atom_site_symmetry_multiplicity
S S1 0.09309(3) 0.325069(7) 0.66579(3) 0.02219(8) Uani d . 1 1
S S2 0.73345(3) 0.424830(7) 0.97466(3) 0.02176(8) Uani d . 1 1
N N1 0.24296(10) 0.37649(2) 0.18494(11) 0.01476(18) Uani d . 1 1
N N2 0.59395(10) 0.38563(2) 0.64295(10) 0.01326(17) Uani d . 1 1
N N3 0.25785(10) 0.38031(2) 0.53216(10) 0.01739(19) Uani d . 1 1
N N4 0.57319(11) 0.37474(3) 1.14655(11) 0.0213(2) Uani d . 1 1
C C1 0.18788(12) 0.41052(3) 0.10828(12) 0.0154(2) Uani d . 1 1
H H1 0.0728 0.4134 0.1215 0.018 Uiso calc R 1 1
C C2 0.21502(14) 0.41008(3) -0.06624(12) 0.0192(2) Uani d . 1 1
H H2A 0.1487 0.3916 -0.1187 0.023 Uiso calc R 1 1
H H2B 0.3265 0.4043 -0.0810 0.023 Uiso calc R 1 1
C C3 0.17461(15) 0.44596(3) -0.14073(13) 0.0231(2) Uani d . 1 1
H H3A 0.2005 0.4456 -0.2519 0.028 Uiso calc R 1 1
H H3B 0.0602 0.4502 -0.1377 0.028 Uiso calc R 1 1
C C4 0.26455(16) 0.47591(3) -0.05596(14) 0.0251(2) Uani d . 1 1
H H4A 0.3787 0.4730 -0.0673 0.030 Uiso calc R 1 1
H H4B 0.2319 0.4987 -0.1038 0.030 Uiso calc R 1 1
C C5 0.23223(15) 0.47606(3) 0.11732(13) 0.0233(2) Uani d . 1 1
H H5A 0.2940 0.4951 0.1714 0.028 Uiso calc R 1 1
H H5B 0.1193 0.4809 0.1288 0.028 Uiso calc R 1 1
C C6 0.27613(13) 0.44066(3) 0.19307(12) 0.0178(2) Uani d . 1 1
H H6A 0.2502 0.4410 0.3042 0.021 Uiso calc R 1 1
H H6B 0.3908 0.4368 0.1898 0.021 Uiso calc R 1 1
C C7 0.16086(12) 0.34292(3) 0.13194(12) 0.0166(2) Uani d . 1 1
H H7 0.1640 0.3409 0.0157 0.020 Uiso calc R 1 1
C C8 -0.01021(13) 0.34341(3) 0.17372(14) 0.0212(2) Uani d . 1 1
H H8A -0.0661 0.3632 0.1189 0.025 Uiso calc R 1 1
H H8B -0.0153 0.3470 0.2878 0.025 Uiso calc R 1 1
C C9 -0.08997(14) 0.30851(3) 0.12608(16) 0.0269(3) Uani d . 1 1
H H9A -0.1996 0.3087 0.1581 0.032 Uiso calc R 1 1
H H9B -0.0933 0.3060 0.0108 0.032 Uiso calc R 1 1
C C10 -0.00232(15) 0.27727(3) 0.20182(17) 0.0279(3) Uani d . 1 1
H H10A -0.0537 0.2551 0.1655 0.033 Uiso calc R 1 1
H H10B -0.0072 0.2786 0.3169 0.033 Uiso calc R 1 1
C C11 0.16942(15) 0.27704(3) 0.16025(16) 0.0275(3) Uani d . 1 1
H H11A 0.1745 0.2734 0.0461 0.033 Uiso calc R 1 1
H H11B 0.2253 0.2572 0.2147 0.033 Uiso calc R 1 1
C C12 0.25028(13) 0.31181(3) 0.20785(14) 0.0205(2) Uani d . 1 1
H H12A 0.2544 0.3143 0.3232 0.025 Uiso calc R 1 1
H H12B 0.3595 0.3117 0.1748 0.025 Uiso calc R 1 1
C C13 0.66417(12) 0.40923(3) 0.52378(12) 0.0133(2) Uani d . 1 1
H H13 0.6382 0.3993 0.4170 0.016 Uiso calc R 1 1
C C14 0.58766(12) 0.44545(3) 0.53387(12) 0.0156(2) Uani d . 1 1
H H14A 0.6065 0.4550 0.6411 0.019 Uiso calc R 1 1
H H14B 0.4726 0.4434 0.5110 0.019 Uiso calc R 1 1
C C15 0.65691(13) 0.47051(3) 0.41591(13) 0.0184(2) Uani d . 1 1
H H15A 0.6320 0.4617 0.3083 0.022 Uiso calc R 1 1
H H15B 0.6089 0.4941 0.4245 0.022 Uiso calc R 1 1
C C16 0.83523(13) 0.47332(3) 0.44655(13) 0.0198(2) Uani d . 1 1
H H16A 0.8785 0.4891 0.3678 0.024 Uiso calc R 1 1
H H16B 0.8600 0.4836 0.5515 0.024 Uiso calc R 1 1
C C17 0.91103(13) 0.43707(3) 0.43778(13) 0.0197(2) Uani d . 1 1
H H17A 1.0257 0.4392 0.4625 0.024 Uiso calc R 1 1
H H17B 0.8946 0.4279 0.3297 0.024 Uiso calc R 1 1
C C18 0.84242(12) 0.41101(3) 0.55173(13) 0.0173(2) Uani d . 1 1
H H18A 0.8881 0.3873 0.5370 0.021 Uiso calc R 1 1
H H18B 0.8701 0.4186 0.6607 0.021 Uiso calc R 1 1
C C19 0.64807(12) 0.34769(3) 0.65169(12) 0.0141(2) Uani d . 1 1
H H19 0.7622 0.3470 0.6872 0.017 Uiso calc R 1 1
C C20 0.62609(13) 0.33067(3) 0.49062(12) 0.0164(2) Uani d . 1 1
H H20A 0.6962 0.3422 0.4182 0.020 Uiso calc R 1 1
H H20B 0.5161 0.3340 0.4485 0.020 Uiso calc R 1 1
C C21 0.66374(14) 0.29126(3) 0.50033(13) 0.0200(2) Uani d . 1 1
H H21A 0.6432 0.2804 0.3958 0.024 Uiso calc R 1 1
H H21B 0.7767 0.2881 0.5319 0.024 Uiso calc R 1 1
C C22 0.56472(14) 0.27271(3) 0.61790(13) 0.0215(2) Uani d . 1 1
H H22A 0.4521 0.2742 0.5821 0.026 Uiso calc R 1 1
H H22B 0.5941 0.2475 0.6244 0.026 Uiso calc R 1 1
C C23 0.59016(14) 0.28959(3) 0.77911(13) 0.0207(2) Uani d . 1 1
H H23A 0.7007 0.2860 0.8189 0.025 Uiso calc R 1 1
H H23B 0.5214 0.2780 0.8526 0.025 Uiso calc R 1 1
C C24 0.55370(13) 0.32905(3) 0.77289(12) 0.0176(2) Uani d . 1 1
H H24A 0.4400 0.3325 0.7462 0.021 Uiso calc R 1 1
H H24B 0.5791 0.3396 0.8773 0.021 Uiso calc R 1 1
C C25 0.18777(12) 0.35743(3) 0.58834(12) 0.0165(2) Uani d . 1 1
C C26 0.64060(12) 0.39560(3) 1.07589(12) 0.0161(2) Uani d . 1 1
H H11 0.2359(16) 0.3784(4) 0.2875(18) 0.021(3) Uiso d . 1 1
H H12 0.3529(19) 0.3737(4) 0.1698(17) 0.028(4) Uiso d . 1 1
H H21 0.4878(18) 0.3857(4) 0.6218(16) 0.021(3) Uiso d . 1 1
H H22 0.6162(18) 0.3952(4) 0.7374(18) 0.026(4) Uiso d . 1 1

loop_
_atom_site_aniso_label
_atom_site_aniso_U_11
_atom_site_aniso_U_22
_atom_site_aniso_U_33
_atom_site_aniso_U_12
_atom_site_aniso_U_13
_atom_site_aniso_U_23
S1 0.01980(14) 0.01931(14) 0.02743(15) -0.00320(10) 0.00126(11) 0.00326(10)
S2 0.02543(15) 0.02238(14) 0.01734(14) -0.00632(10) 0.00034(10) 0.00057(10)
N1 0.0141(4) 0.0151(4) 0.0149(4) -0.0022(3) 0.0002(3) -0.0004(3)
N2 0.0136(4) 0.0112(4) 0.0149(4) 0.0000(3) 0.0004(3) -0.0006(3)
N3 0.0156(4) 0.0193(4) 0.0171(4) 0.0009(3) -0.0003(3) 0.0006(3)
N4 0.0176(4) 0.0264(5) 0.0197(5) -0.0008(4) 0.0010(4) 0.0001(4)
C1 0.0149(5) 0.0152(5) 0.0158(5) -0.0008(4) 0.0000(4) -0.0001(4)
C2 0.0250(5) 0.0176(5) 0.0149(5) -0.0016(4) -0.0008(4) -0.0009(4)
C3 0.0318(6) 0.0196(5) 0.0173(5) -0.0018(5) -0.0031(5) 0.0022(4)
C4 0.0354(7) 0.0179(5) 0.0218(6) -0.0054(5) -0.0003(5) 0.0033(4)
C5 0.0318(6) 0.0155(5) 0.0224(6) -0.0023(4) -0.0001(5) -0.0018(4)
C6 0.0203(5) 0.0165(5) 0.0164(5) -0.0028(4) 0.0001(4) -0.0022(4)
C7 0.0168(5) 0.0153(5) 0.0175(5) -0.0037(4) -0.0001(4) -0.0018(4)
C8 0.0144(5) 0.0176(5) 0.0312(6) -0.0019(4) -0.0018(4) 0.0001(4)
C9 0.0189(5) 0.0239(6) 0.0374(7) -0.0073(5) -0.0032(5) -0.0024(5)
C10 0.0249(6) 0.0164(5) 0.0425(7) -0.0068(5) 0.0036(5) -0.0021(5)
C11 0.0256(6) 0.0160(5) 0.0414(7) -0.0015(5) 0.0058(5) -0.0056(5)
C12 0.0162(5) 0.0165(5) 0.0288(6) 0.0001(4) 0.0016(4) -0.0008(4)
C13 0.0142(5) 0.0119(5) 0.0137(5) -0.0009(4) 0.0013(4) 0.0003(4)
C14 0.0144(5) 0.0122(5) 0.0204(5) -0.0002(4) 0.0013(4) 0.0005(4)
C15 0.0172(5) 0.0141(5) 0.0238(5) -0.0007(4) 0.0005(4) 0.0041(4)
C16 0.0181(5) 0.0187(5) 0.0225(5) -0.0059(4) 0.0008(4) 0.0026(4)
C17 0.0138(5) 0.0241(6) 0.0215(5) -0.0010(4) 0.0034(4) 0.0029(4)
C18 0.0136(5) 0.0177(5) 0.0205(5) 0.0013(4) 0.0012(4) 0.0021(4)
C19 0.0144(5) 0.0098(5) 0.0176(5) 0.0007(4) -0.0019(4) 0.0000(4)
C20 0.0206(5) 0.0130(5) 0.0158(5) -0.0007(4) 0.0017(4) -0.0005(4)
C21 0.0265(6) 0.0122(5) 0.0214(5) -0.0003(4) 0.0024(4) -0.0029(4)
C22 0.0304(6) 0.0127(5) 0.0211(5) -0.0034(4) -0.0009(5) 0.0002(4)
C23 0.0300(6) 0.0137(5) 0.0181(5) -0.0001(4) -0.0019(4) 0.0029(4)
C24 0.0231(5) 0.0146(5) 0.0149(5) 0.0004(4) 0.0004(4) 0.0012(4)
C25 0.0133(5) 0.0196(5) 0.0161(5) 0.0035(4) -0.0021(4) -0.0024(4)
C26 0.0132(5) 0.0207(5) 0.0142(5) 0.0026(4) -0.0015(4) -0.0040(4)

loop_
_atom_type_symbol
_atom_type_description
_atom_type_scat_dispersion_real
_atom_type_scat_dispersion_imag
_atom_type_scat_source
C C 0.0181 0.0091 'International Tables Vol C Tables 4.2.6.8 and 6.1.1.4'
H H 0.0000 0.0000 'International Tables Vol C Tables 4.2.6.8 and 6.1.1.4'
N N 0.0311 0.0180 'International Tables Vol C Tables 4.2.6.8 and 6.1.1.4'
S S 0.3331 0.5567 'International Tables Vol C Tables 4.2.6.8 and 6.1.1.4'

loop_
_geom_angle_atom_site_label_1
_geom_angle_atom_site_label_2
_geom_angle_atom_site_label_3
_geom_angle
C7 N1 C1 117.79(8)
C7 N1 H11 108.0(9)
C1 N1 H11 108.7(9)
C7 N1 H12 107.6(9)
C1 N1 H12 108.4(9)
H11 N1 H12 105.8(13)
C13 N2 C19 117.74(8)
C13 N2 H21 107.2(9)
C19 N2 H21 107.9(9)
C13 N2 H22 107.4(10)
C19 N2 H22 107.2(10)
H21 N2 H22 109.2(13)
N1 C1 C2 110.71(8)
N1 C1 C6 107.72(8)
C2 C1 C6 111.89(9)
N1 C1 H1 108.8
C2 C1 H1 108.8
C6 C1 H1 108.8
C1 C2 C3 110.68(9)
C1 C2 H2A 109.5
C3 C2 H2A 109.5
C1 C2 H2B 109.5
C3 C2 H2B 109.5
H2A C2 H2B 108.1
C4 C3 C2 111.76(9)
C4 C3 H3A 109.3
C2 C3 H3A 109.3
C4 C3 H3B 109.3
C2 C3 H3B 109.3
H3A C3 H3B 107.9
C5 C4 C3 110.38(10)
C5 C4 H4A 109.6
C3 C4 H4A 109.6
C5 C4 H4B 109.6
C3 C4 H4B 109.6
H4A C4 H4B 108.1
C6 C5 C4 110.78(9)
C6 C5 H5A 109.5
C4 C5 H5A 109.5
C6 C5 H5B 109.5
C4 C5 H5B 109.5
H5A C5 H5B 108.1
C5 C6 C1 110.93(9)
C5 C6 H6A 109.5
C1 C6 H6A 109.5
C5 C6 H6B 109.5
C1 C6 H6B 109.5
H6A C6 H6B 108.0
N1 C7 C8 110.57(9)
N1 C7 C12 108.39(8)
C8 C7 C12 111.61(9)
N1 C7 H7 108.7
C8 C7 H7 108.7
C12 C7 H7 108.7
C7 C8 C9 110.00(9)
C7 C8 H8A 109.7
C9 C8 H8A 109.7
C7 C8 H8B 109.7
C9 C8 H8B 109.7
H8A C8 H8B 108.2
C10 C9 C8 111.25(10)
C10 C9 H9A 109.4
C8 C9 H9A 109.4
C10 C9 H9B 109.4
C8 C9 H9B 109.4
H9A C9 H9B 108.0
C9 C10 C11 110.86(10)
C9 C10 H10A 109.5
C11 C10 H10A 109.5
C9 C10 H10B 109.5
C11 C10 H10B 109.5
H10A C10 H10B 108.1
C10 C11 C12 110.75(10)
C10 C11 H11A 109.5
C12 C11 H11A 109.5
C10 C11 H11B 109.5
C12 C11 H11B 109.5
H11A C11 H11B 108.1
C7 C12 C11 110.43(9)
C7 C12 H12A 109.6
C11 C12 H12A 109.6
C7 C12 H12B 109.6
C11 C12 H12B 109.6
H12A C12 H12B 108.1
N2 C13 C18 110.76(8)
N2 C13 C14 107.88(8)
C18 C13 C14 112.09(8)
N2 C13 H13 108.7
C18 C13 H13 108.7
C14 C13 H13 108.7
C13 C14 C15 109.75(8)
C13 C14 H14A 109.7
C15 C14 H14A 109.7
C13 C14 H14B 109.7
C15 C14 H14B 109.7
H14A C14 H14B 108.2
C16 C15 C14 110.52(9)
C16 C15 H15A 109.5
C14 C15 H15A 109.5
C16 C15 H15B 109.5
C14 C15 H15B 109.5
H15A C15 H15B 108.1
C17 C16 C15 110.38(9)
C17 C16 H16A 109.6
C15 C16 H16A 109.6
C17 C16 H16B 109.6
C15 C16 H16B 109.6
H16A C16 H16B 108.1
C16 C17 C18 111.81(9)
C16 C17 H17A 109.3
C18 C17 H17A 109.3
C16 C17 H17B 109.3
C18 C17 H17B 109.3
H17A C17 H17B 107.9
C13 C18 C17 110.24(9)
C13 C18 H18A 109.6
C17 C18 H18A 109.6
C13 C18 H18B 109.6
C17 C18 H18B 109.6
H18A C18 H18B 108.1
N2 C19 C20 109.85(8)
N2 C19 C24 107.63(8)
C20 C19 C24 112.26(8)
N2 C19 H19 109.0
C20 C19 H19 109.0
C24 C19 H19 109.0
C19 C20 C21 110.61(9)
C19 C20 H20A 109.5
C21 C20 H20A 109.5
C19 C20 H20B 109.5
C21 C20 H20B 109.5
H20A C20 H20B 108.1
C22 C21 C20 111.33(9)
C22 C21 H21A 109.4
C20 C21 H21A 109.4
C22 C21 H21B 109.4
C20 C21 H21B 109.4
H21A C21 H21B 108.0
C23 C22 C21 110.51(9)
C23 C22 H22A 109.5
C21 C22 H22A 109.5
C23 C22 H22B 109.5
C21 C22 H22B 109.5
H22A C22 H22B 108.1
C22 C23 C24 111.30(9)
C22 C23 H23A 109.4
C24 C23 H23A 109.4
C22 C23 H23B 109.4
C24 C23 H23B 109.4
H23A C23 H23B 108.0
C19 C24 C23 111.28(9)
C19 C24 H24A 109.4
C23 C24 H24A 109.4
C19 C24 H24B 109.4
C23 C24 H24B 109.4
H24A C24 H24B 108.0
N3 C25 S1 178.87(10)
N4 C26 S2 179.22(10)

loop_
_geom_bond_atom_site_label_1
_geom_bond_atom_site_label_2
_geom_bond_distance
S1 C25 1.6327(11)
S2 C26 1.6412(11)
N1 C7 1.5087(13)
N1 C1 1.5097(13)
N1 H11 0.887(15)
N1 H12 0.960(16)
N2 C13 1.5090(13)
N2 C19 1.5120(12)
N2 H21 0.911(15)
N2 H22 0.895(16)
N3 C25 1.1738(15)
N4 C26 1.1690(15)
C1 C2 1.5259(14)
C1 C6 1.5264(14)
C1 H1 1.0000
C2 C3 1.5329(15)
C2 H2A 0.9900
C2 H2B 0.9900
C3 C4 1.5278(16)
C3 H3A 0.9900
C3 H3B 0.9900
C4 C5 1.5255(16)
C4 H4A 0.9900
C4 H4B 0.9900
C5 C6 1.5274(15)
C5 H5A 0.9900
C5 H5B 0.9900
C6 H6A 0.9900
C6 H6B 0.9900
C7 C8 1.5227(15)
C7 C12 1.5273(15)
C7 H7 1.0000
C8 C9 1.5317(15)
C8 H8A 0.9900
C8 H8B 0.9900
C9 C10 1.5235(17)
C9 H9A 0.9900
C9 H9B 0.9900
C10 C11 1.5277(17)
C10 H10A 0.9900
C10 H10B 0.9900
C11 C12 1.5314(15)
C11 H11A 0.9900
C11 H11B 0.9900
C12 H12A 0.9900
C12 H12B 0.9900
C13 C18 1.5236(14)
C13 C14 1.5260(13)
C13 H13 1.0000
C14 C15 1.5319(14)
C14 H14A 0.9900
C14 H14B 0.9900
C15 C16 1.5287(15)
C15 H15A 0.9900
C15 H15B 0.9900
C16 C17 1.5235(16)
C16 H16A 0.9900
C16 H16B 0.9900
C17 C18 1.5305(14)
C17 H17A 0.9900
C17 H17B 0.9900
C18 H18A 0.9900
C18 H18B 0.9900
C19 C20 1.5230(14)
C19 C24 1.5262(14)
C19 H19 1.0000
C20 C21 1.5303(14)
C20 H20A 0.9900
C20 H20B 0.9900
C21 C22 1.5257(15)
C21 H21A 0.9900
C21 H21B 0.9900
C22 C23 1.5240(15)
C22 H22A 0.9900
C22 H22B 0.9900
C23 C24 1.5290(14)
C23 H23A 0.9900
C23 H23B 0.9900
C24 H24A 0.9900
C24 H24B 0.9900

loop_
_geom_hbond_atom_site_label_D
_geom_hbond_atom_site_label_H
_geom_hbond_atom_site_label_A
_geom_hbond_site_symmetry_A
_geom_hbond_distance_DH
_geom_hbond_distance_HA
_geom_hbond_distance_DA
_geom_hbond_angle_DHA
N1 H11 N3 . 0.887(15) 2.091(15) 2.9696(13) 170.6(13)
N1 H12 N4 1_554 0.960(16) 1.900(16) 2.8539(13) 172.1(13)
N2 H21 N3 . 0.911(15) 2.068(15) 2.9650(12) 168.1(13)
N2 H22 S2 . 0.895(16) 2.475(16) 3.3544(9) 167.4(13)

loop_
_geom_torsion_atom_site_label_1
_geom_torsion_atom_site_label_2
_geom_torsion_atom_site_label_3
_geom_torsion_atom_site_label_4
_geom_torsion
C7 N1 C1 C2 -63.27(11)
C7 N1 C1 C6 174.10(9)
N1 C1 C2 C3 -174.30(9)
C6 C1 C2 C3 -54.13(12)
C1 C2 C3 C4 54.77(13)
C2 C3 C4 C5 -56.51(14)
C3 C4 C5 C6 57.23(13)
C4 C5 C6 C1 -56.84(13)
N1 C1 C6 C5 177.42(9)
C2 C1 C6 C5 55.53(12)
C1 N1 C7 C8 -65.18(12)
C1 N1 C7 C12 172.18(9)
N1 C7 C8 C9 -177.40(9)
C12 C7 C8 C9 -56.65(13)
C7 C8 C9 C10 56.46(14)
C8 C9 C10 C11 -56.77(14)
C9 C10 C11 C12 56.41(15)
N1 C7 C12 C11 178.84(9)
C8 C7 C12 C11 56.83(12)
C10 C11 C12 C7 -56.15(14)
C19 N2 C13 C18 -58.85(11)
C19 N2 C13 C14 178.14(8)
N2 C13 C14 C15 179.34(8)
C18 C13 C14 C15 57.15(11)
C13 C14 C15 C16 -57.84(11)
C14 C15 C16 C17 57.81(12)
C15 C16 C17 C18 -56.46(12)
N2 C13 C18 C17 -175.91(8)
C14 C13 C18 C17 -55.37(11)
C16 C17 C18 C13 54.81(12)
C13 N2 C19 C20 -54.20(11)
C13 N2 C19 C24 -176.70(8)
N2 C19 C20 C21 -174.01(8)
C24 C19 C20 C21 -54.29(12)
C19 C20 C21 C22 55.96(12)
C20 C21 C22 C23 -57.26(12)
C21 C22 C23 C24 56.46(13)
N2 C19 C24 C23 174.89(8)
C20 C19 C24 C23 53.89(12)
C22 C23 C24 C19 -54.72(13)

loop_
_cod_related_entry_id
_cod_related_entry_database
_cod_related_entry_code
1 ChemSpider 28684522
